data_1519338
loop_
_publ_author_name
'Plater, John M. J.'
'Gelbrich, Thomas'
'Hursthouse, Michael B.'

_publ_section_title
;
 C20H14F4N4I2O2
;
_journal_name_full 'Crystal Structure Report Archive'
_journal_page_first 828
_journal_year 2001
_chemical_formula_sum 'C20 H14 F4 I2 N4 O2'
_chemical_formula_weight 672.15
_space_group_IT_number 2
_symmetry_cell_setting triclinic
_symmetry_space_group_name_Hall '-P 1'
_symmetry_space_group_name_H-M 'P -1'
_atom_sites_solution_hydrogens geom
_atom_sites_solution_primary direct
_atom_sites_solution_secondary difmap
_cell_angle_alpha 78.063(1)
_cell_angle_beta 79.047(2)
_cell_angle_gamma 83.871(2)
_cell_formula_units_Z 1
_cell_length_a 5.02970(10)
_cell_length_b 10.2309(4)
_cell_length_c 11.1000(4)
_cell_measurement_reflns_used 3858
_cell_measurement_temperature 150(2)
_cell_measurement_theta_max 2.91
_cell_measurement_theta_min 27.48
_cell_volume 547.30(3)
_computing_cell_refinement 'DENZO and COLLECT'
_computing_data_collection
;
'DENZO (Otwinowski and Minor, 1997) & COLLECT (Hooft, 1998) '
;
_computing_data_reduction 'DENZO and COLLECT'
_computing_publication_material SHELXL-97
_computing_structure_refinement 'SHELXL-97 (Sheldrick, 2008)'
_computing_structure_solution 'SHELXS-97 (Sheldrick, 2008)'
_diffrn_ambient_temperature 150(2)
_diffrn_measured_fraction_theta_full 0.991
_diffrn_measured_fraction_theta_max 0.991
_diffrn_measurement_device_type 'Enraf Nonius KappaCCD area detector'
_diffrn_measurement_method '\w and \f scans to fill Ewald sphere'
_diffrn_radiation_monochromator graphite
_diffrn_radiation_source 'Enraf Nonius FR591 rotating anode'
_diffrn_radiation_type MoK\a
_diffrn_radiation_wavelength 0.71073
_diffrn_reflns_av_R_equivalents 0.0686
_diffrn_reflns_av_sigmaI/netI 0.0586
_diffrn_reflns_limit_h_max 6
_diffrn_reflns_limit_h_min -6
_diffrn_reflns_limit_k_max 12
_diffrn_reflns_limit_k_min -12
_diffrn_reflns_limit_l_max 13
_diffrn_reflns_limit_l_min -12
_diffrn_reflns_number 4361
_diffrn_reflns_theta_full 25.99
_diffrn_reflns_theta_max 25.99
_diffrn_reflns_theta_min 3.05
_exptl_absorpt_coefficient_mu 2.932
_exptl_absorpt_correction_T_max 0.7581
_exptl_absorpt_correction_T_min 0.6675
_exptl_absorpt_correction_type empirical
_exptl_absorpt_process_details 'SORTAV (R. H. Blessing, 1995, 1997)'
_exptl_crystal_colour colourless
_exptl_crystal_density_diffrn 2.039
_exptl_crystal_density_method 'not measured'
_exptl_crystal_description Block
_exptl_crystal_F_000 320
_exptl_crystal_size_max 0.15
_exptl_crystal_size_mid 0.15
_exptl_crystal_size_min 0.10
_refine_diff_density_max 1.188
_refine_diff_density_min -1.466
_refine_diff_density_rms 0.155
_refine_ls_extinction_coef 0.013(3)
_refine_ls_extinction_expression Fc^*^=kFc[1+0.001xFc^2^\l^3^/sin(2\q)]^-1/4^
_refine_ls_extinction_method SHELXL
_refine_ls_goodness_of_fit_ref 1.003
_refine_ls_hydrogen_treatment constr
_refine_ls_matrix_type full
_refine_ls_number_parameters 153
_refine_ls_number_reflns 2132
_refine_ls_number_restraints 0
_refine_ls_restrained_S_all 1.003
_refine_ls_R_factor_all 0.0355
_refine_ls_R_factor_gt 0.0341
_refine_ls_shift/su_max 0.003
_refine_ls_shift/su_mean 0.001
_refine_ls_structure_factor_coef Fsqd
_refine_ls_weighting_details 'calc w=1/[\s^2^(Fo^2^)+(0.0612P)^2^+0.0872P] where P=(Fo^2^+2Fc^2^)/3'
_refine_ls_weighting_scheme calc
_refine_ls_wR_factor_gt 0.0895
_refine_ls_wR_factor_ref 0.0909
_reflns_number_gt 2028
_reflns_number_total 2132
_reflns_threshold_expression >2sigma(I)
_cod_data_source_file eCrystal-828.cif
_cod_data_source_block s92
_cod_depositor_comments
;
Citation :
Plater, John (M.J.) and Gelbrich, Thomas and Hursthouse, Michael B. (2001) 
University of Southampton, Crystal Structure Report Archive.

More at:
http://ecrystals.chem.soton.ac.uk/828/

The following automatic conversions were performed:

'_symmetry_cell_setting' value 'Triclinic' changed to 'triclinic'
according to the built-in table from CIF Core dictionary named
'cif_core.dic' version 2.4.1 from 2010-06-29.

'_exptl_absorpt_correction_type' value 'Empirical' changed to
'empirical' according to the built-in table from CIF Core dictionary
named 'cif_core.dic' version 2.4.1 from 2010-06-29.

Automatic conversion script
Id: cif_fix_values 3105 2015-03-04 15:46:00Z robertas 
;
_cod_original_sg_symbol_H-M P-1
_cod_database_code 1519338

loop_
_symmetry_equiv_pos_as_xyz
'x, y, z'
'-x, -y, -z'

loop_
_atom_site_label
_atom_site_type_symbol
_atom_site_fract_x
_atom_site_fract_y
_atom_site_fract_z
_atom_site_U_iso_or_equiv
_atom_site_adp_type
_atom_site_occupancy
_atom_site_symmetry_multiplicity
_atom_site_calc_flag
_atom_site_refinement_flags
_atom_site_disorder_assembly
_atom_site_disorder_group
I1 I 0.00057(3) 0.145926(18) 0.258940(17) 0.02281(16) Uani 1 1 d . . .
F1 F -0.3425(5) -0.1089(2) 0.2923(2) 0.0320(5) Uani 1 1 d . . .
F2 F -0.2655(4) 0.2157(2) 0.5298(2) 0.0317(5) Uani 1 1 d . . .
C1 C -0.2918(7) 0.0565(3) 0.4059(3) 0.0209(7) Uani 1 1 d . . .
C2 C -0.3806(7) 0.1090(3) 0.5134(3) 0.0224(7) Uani 1 1 d . . .
C3 C -0.4153(7) -0.0542(3) 0.3950(3) 0.0211(7) Uani 1 1 d . . .
N1 N 0.3791(7) 0.2460(4) 0.0385(3) 0.0274(7) Uani 1 1 d . . .
O1 O 0.2005(5) 0.4867(3) -0.3871(2) 0.0226(6) Uani 1 1 d . . .
N2 N 0.6274(5) 0.5207(3) -0.3671(2) 0.0180(6) Uani 1 1 d . . .
H2 H 0.7955 0.5311 -0.4061 0.046(13) Uiso 1 1 calc R . .
C4 C 0.3756(7) 0.3604(4) -0.0449(3) 0.0244(7) Uani 1 1 d . . .
H4 H 0.2289 0.4254 -0.0313 0.033(11) Uiso 1 1 calc R . .
C5 C 0.5724(6) 0.3900(3) -0.1497(3) 0.0179(6) Uani 1 1 d . . .
C6 C 0.7817(7) 0.2940(4) -0.1705(3) 0.0242(7) Uani 1 1 d . . .
H6 H 0.9206 0.3101 -0.2418 0.024(10) Uiso 1 1 calc R . .
C7 C 0.7864(8) 0.1740(4) -0.0859(4) 0.0290(8) Uani 1 1 d . . .
H7 H 0.9280 0.1064 -0.0985 0.030(10) Uiso 1 1 calc R . .
C8 C 0.5822(8) 0.1542(4) 0.0169(3) 0.0258(7) Uani 1 1 d . . .
H8 H 0.5864 0.0717 0.0748 0.024(10) Uiso 1 1 calc R . .
C9 C 0.5614(7) 0.5260(3) -0.2342(3) 0.0214(7) Uani 1 1 d . . .
H9A H 0.3767 0.5698 -0.2165 0.036(11) Uiso 1 1 calc R . .
H9B H 0.6900 0.5820 -0.2145 0.009(9) Uiso 1 1 calc R . .
C10 C 0.4424(7) 0.5009(3) -0.4306(3) 0.0164(7) Uani 1 1 d . . .

loop_
_atom_site_aniso_label
_atom_site_aniso_U_11
_atom_site_aniso_U_22
_atom_site_aniso_U_33
_atom_site_aniso_U_23
_atom_site_aniso_U_13
_atom_site_aniso_U_12
I1 0.0198(2) 0.0240(2) 0.0203(2) 0.00235(12) 0.00256(12) -0.00572(12)
F1 0.0393(12) 0.0310(12) 0.0241(11) -0.0118(9) 0.0098(9) -0.0097(9)
F2 0.0362(12) 0.0285(11) 0.0308(11) -0.0082(9) 0.0043(9) -0.0171(9)
C1 0.0182(16) 0.0209(17) 0.0199(16) 0.0015(13) 0.0006(13) -0.0023(12)
C2 0.0213(17) 0.0196(17) 0.0261(18) -0.0059(14) -0.0007(14) -0.0042(13)
C3 0.0208(16) 0.0235(17) 0.0165(15) -0.0025(13) 0.0006(13) -0.0006(13)
N1 0.0265(17) 0.0341(18) 0.0191(15) -0.0011(14) 0.0028(13) -0.0108(14)
O1 0.0128(11) 0.0368(15) 0.0156(12) 0.0015(11) 0.0002(9) -0.0083(11)
N2 0.0104(12) 0.0279(15) 0.0142(13) 0.0000(11) -0.0009(10) -0.0038(10)
C4 0.0204(16) 0.0321(19) 0.0189(16) -0.0042(14) 0.0020(13) -0.0056(14)
C5 0.0162(14) 0.0260(16) 0.0130(14) -0.0049(12) -0.0022(12) -0.0065(12)
C6 0.0249(17) 0.0304(19) 0.0132(15) -0.0022(14) 0.0056(13) -0.0027(15)
C7 0.033(2) 0.0249(19) 0.0243(19) -0.0020(15) 0.0032(16) -0.0007(16)
C8 0.034(2) 0.0256(18) 0.0171(16) 0.0013(14) -0.0050(15) -0.0104(15)
C9 0.0227(16) 0.0248(17) 0.0171(16) -0.0042(13) -0.0030(13) -0.0044(13)
C10 0.0135(16) 0.0188(17) 0.0151(17) 0.0022(13) -0.0016(13) -0.0047(13)

loop_
_atom_type_symbol
_atom_type_description
_atom_type_scat_dispersion_real
_atom_type_scat_dispersion_imag
_atom_type_scat_source
C C 0.0033 0.0016 'International Tables Vol C Tables 4.2.6.8 and 6.1.1.4'
H H 0.0000 0.0000 'International Tables Vol C Tables 4.2.6.8 and 6.1.1.4'
N N 0.0061 0.0033 'International Tables Vol C Tables 4.2.6.8 and 6.1.1.4'
O O 0.0106 0.0060 'International Tables Vol C Tables 4.2.6.8 and 6.1.1.4'
F F 0.0171 0.0103 'International Tables Vol C Tables 4.2.6.8 and 6.1.1.4'
I I -0.4742 1.8119 'International Tables Vol C Tables 4.2.6.8 and 6.1.1.4'

loop_
_geom_angle_atom_site_label_1
_geom_angle_atom_site_label_2
_geom_angle_atom_site_label_3
_geom_angle
_geom_angle_site_symmetry_1
_geom_angle_site_symmetry_3
C1 I1 N1 172.44(11) . .
C3 C1 C2 117.3(3) . .
C3 C1 I1 120.4(2) . .
C2 C1 I1 122.2(2) . .
F2 C2 C3 118.7(3) . 2_456
F2 C2 C1 119.9(3) . .
C3 C2 C1 121.4(3) 2_456 .
F1 C3 C2 118.2(3) . 2_456
F1 C3 C1 120.5(3) . .
C2 C3 C1 121.3(3) 2_456 .
C8 N1 C4 117.6(3) . .
C8 N1 I1 110.7(2) . .
C4 N1 I1 131.6(2) . .
C10 N2 C9 122.1(3) . .
C10 N2 H2 119.0 . .
C9 N2 H2 119.0 . .
N1 C4 C5 123.9(3) . .
N1 C4 H4 118.1 . .
C5 C4 H4 118.1 . .
C4 C5 C6 117.8(3) . .
C4 C5 C9 120.1(3) . .
C6 C5 C9 122.1(3) . .
C5 C6 C7 119.1(3) . .
C5 C6 H6 120.5 . .
C7 C6 H6 120.5 . .
C8 C7 C6 118.9(4) . .
C8 C7 H7 120.5 . .
C6 C7 H7 120.5 . .
N1 C8 C7 122.7(3) . .
N1 C8 H8 118.6 . .
C7 C8 H8 118.6 . .
N2 C9 C5 113.6(3) . .
N2 C9 H9A 108.8 . .
C5 C9 H9A 108.8 . .
N2 C9 H9B 108.8 . .
C5 C9 H9B 108.8 . .
H9A C9 H9B 107.7 . .
O1 C10 N2 125.1(3) . .
O1 C10 C10 121.7(4) . 2_664
N2 C10 C10 113.1(3) . 2_664

loop_
_geom_bond_atom_site_label_1
_geom_bond_atom_site_label_2
_geom_bond_distance
_geom_bond_site_symmetry_2
I1 C1 2.102(3) .
I1 N1 2.876(3) .
F1 C3 1.345(4) .
F2 C2 1.348(4) .
C1 C3 1.385(5) .
C1 C2 1.387(5) .
C2 C3 1.375(5) 2_456
C3 C2 1.375(5) 2_456
N1 C8 1.333(5) .
N1 C4 1.335(5) .
O1 C10 1.233(4) .
N2 C10 1.325(4) .
N2 C9 1.460(4) .
N2 H2 0.8800 .
C4 C5 1.381(4) .
C4 H4 0.9500 .
C5 C6 1.381(5) .
C5 C9 1.510(5) .
C6 C7 1.383(5) .
C6 H6 0.9500 .
C7 C8 1.380(5) .
C7 H7 0.9500 .
C8 H8 0.9500 .
C9 H9A 0.9900 .
C9 H9B 0.9900 .
C10 C10 1.542(7) 2_664

loop_
_geom_hbond_atom_site_label_D
_geom_hbond_atom_site_label_H
_geom_hbond_atom_site_label_A
_geom_hbond_distance_DH
_geom_hbond_distance_HA
_geom_hbond_distance_DA
_geom_hbond_angle_DHA
_geom_hbond_site_symmetry_A
N2 H2 O1 0.88 2.08 2.838(3) 143.7 1_655
